data_2222187
loop_
_publ_author_name
'Ng, Seik Weng'

_publ_section_title
;
 A second monoclinic modification of triphenylphosphine oxide
 hemihydrate
;
_journal_coeditor_code XU2526
_journal_issue 6
_journal_name_full 'Acta Crystallographica Section E'
_journal_page_first o1431
_journal_paper_doi 10.1107/S1600536809019254
_journal_volume 65
_journal_year 2009
_chemical_formula_iupac 'C18 H15 O P, 0.5H2 O'
_chemical_formula_moiety 'C18 H15 O P, 0.5(H2 O)'
_chemical_formula_sum 'C18 H16 O1.5 P'
_chemical_formula_weight 287.28
_chemical_name_systematic
;
triphenylphosphine oxide hemihydrate
;
_space_group_IT_number 9
_symmetry_cell_setting monoclinic
_symmetry_space_group_name_Hall 'C -2yc'
_symmetry_space_group_name_H-M 'C 1 c 1'
_atom_sites_solution_hydrogens geom
_atom_sites_solution_primary direct
_atom_sites_solution_secondary difmap
_audit_creation_method SHELXL-97
_cell_angle_alpha 90.00
_cell_angle_beta 115.7420(10)
_cell_angle_gamma 90.00
_cell_formula_units_Z 8
_cell_length_a 9.43130(10)
_cell_length_b 32.1930(4)
_cell_length_c 10.84350(10)
_cell_measurement_reflns_used 9366
_cell_measurement_temperature 100(2)
_cell_measurement_theta_max 28.2
_cell_measurement_theta_min 2.4
_cell_volume 2965.59(6)
_computing_cell_refinement 'APEX2 (Bruker, 2008)'
_computing_data_collection 'APEX2 (Bruker, 2008) [Au SMART software for SMART machine?]'
_computing_data_reduction 'SAINT (Bruker, 2008)'
_computing_molecular_graphics 'X-SEED (Barbour, 2001)'
_computing_publication_material 'publCIF (Westrip, 2009)'
_computing_structure_refinement 'SHELXL97 (Sheldrick, 2008)'
_computing_structure_solution 'SHELXS97 (Sheldrick, 2008)'
_diffrn_ambient_temperature 100(2)
_diffrn_measured_fraction_theta_full 0.999
_diffrn_measured_fraction_theta_max 0.999
_diffrn_measurement_device_type 'Bruker SMART APEX'
_diffrn_measurement_method \w
_diffrn_radiation_monochromator graphite
_diffrn_radiation_source 'fine-focus sealed tube'
_diffrn_radiation_type MoK\a
_diffrn_radiation_wavelength 0.71073
_diffrn_reflns_av_R_equivalents 0.0188
_diffrn_reflns_av_sigmaI/netI 0.0275
_diffrn_reflns_limit_h_max 12
_diffrn_reflns_limit_h_min -12
_diffrn_reflns_limit_k_max 41
_diffrn_reflns_limit_k_min -41
_diffrn_reflns_limit_l_max 14
_diffrn_reflns_limit_l_min -14
_diffrn_reflns_number 14206
_diffrn_reflns_theta_full 27.50
_diffrn_reflns_theta_max 27.50
_diffrn_reflns_theta_min 2.09
_diffrn_standards_decay_% 0
_diffrn_standards_interval_count 0
_diffrn_standards_interval_time 0
_diffrn_standards_number 0
_exptl_absorpt_coefficient_mu 0.182
_exptl_absorpt_correction_T_max 0.9645
_exptl_absorpt_correction_T_min 0.9473
_exptl_absorpt_correction_type multi-scan
_exptl_absorpt_process_details '(SADABS; Sheldrick, 1996)'
_exptl_crystal_colour colorless
_exptl_crystal_density_diffrn 1.287
_exptl_crystal_density_method 'not measured'
_exptl_crystal_description block
_exptl_crystal_F_000 1208
_exptl_crystal_size_max 0.30
_exptl_crystal_size_mid 0.25
_exptl_crystal_size_min 0.20
_refine_diff_density_max 0.235
_refine_diff_density_min -0.171
_refine_ls_abs_structure_details 'Flack (1983), 3203 Friedel pairs'
_refine_ls_abs_structure_Flack 0.02(5)
_refine_ls_extinction_method none
_refine_ls_goodness_of_fit_ref 1.022
_refine_ls_hydrogen_treatment mixed
_refine_ls_matrix_type full
_refine_ls_number_parameters 379
_refine_ls_number_reflns 6609
_refine_ls_number_restraints 4
_refine_ls_restrained_S_all 1.022
_refine_ls_R_factor_all 0.0263
_refine_ls_R_factor_gt 0.0256
_refine_ls_shift/su_max 0.001
_refine_ls_shift/su_mean 0.001
_refine_ls_structure_factor_coef Fsqd
_refine_ls_weighting_details 'calc w=1/[\s^2^(Fo^2^)+(0.0453P)^2^] where P=(Fo^2^+2Fc^2^)/3'
_refine_ls_weighting_scheme calc
_refine_ls_wR_factor_gt 0.0648
_refine_ls_wR_factor_ref 0.0652
_reflns_number_gt 6504
_reflns_number_total 6609
_reflns_threshold_expression I>2\s(I)
_cod_data_source_file xu2526.cif
_cod_data_source_block I
_cod_original_sg_symbol_H-M 'C c'
_cod_database_code 2222187
_cod_database_fobs_code 2222187

loop_
_symmetry_equiv_pos_as_xyz
'x, y, z'
'x, -y, z+1/2'
'x+1/2, y+1/2, z'
'x+1/2, -y+1/2, z+1/2'

loop_
_atom_site_type_symbol
_atom_site_label
_atom_site_fract_x
_atom_site_fract_y
_atom_site_fract_z
_atom_site_U_iso_or_equiv
_atom_site_adp_type
_atom_site_calc_flag
_atom_site_refinement_flags
_atom_site_occupancy
_atom_site_disorder_assembly
_atom_site_disorder_group
P P1 0.50187(5) 0.437805(13) 0.50006(5) 0.01863(12) Uani d . 1 . .
P P2 0.27142(5) 0.309772(14) -0.01509(4) 0.01939(12) Uani d . 1 . .
O O1 0.39737(18) 0.40302(4) 0.42266(15) 0.0290(3) Uani d . 1 . .
O O2 0.2633(2) 0.34385(4) 0.07577(16) 0.0313(3) Uani d . 1 . .
O O1W 0.1024(2) 0.37124(8) 0.2330(2) 0.0539(5) Uani d D 1 . .
H H1 0.189(3) 0.3741(11) 0.301(3) 0.090(14) Uiso d D 1 . .
H H2 0.126(4) 0.3598(9) 0.176(3) 0.062(10) Uiso d D 1 . .
C C1 0.6506(2) 0.44805(6) 0.4419(2) 0.0233(4) Uani d . 1 . .
C C2 0.6694(3) 0.41888(7) 0.3542(2) 0.0324(5) Uani d . 1 . .
H H2A 0.6044 0.3949 0.3272 0.039 Uiso calc R 1 . .
C C3 0.7822(3) 0.42496(8) 0.3069(3) 0.0454(7) Uani d . 1 . .
H H3 0.7941 0.4054 0.2466 0.055 Uiso calc R 1 . .
C C4 0.8776(3) 0.45964(9) 0.3476(3) 0.0485(7) Uani d . 1 . .
H H4 0.9556 0.4636 0.3154 0.058 Uiso calc R 1 . .
C C5 0.8609(3) 0.48886(8) 0.4353(3) 0.0407(6) Uani d . 1 . .
H H5 0.9275 0.5125 0.4633 0.049 Uiso calc R 1 . .
C C6 0.7458(2) 0.48303(7) 0.4817(2) 0.0303(5) Uani d . 1 . .
H H6 0.7325 0.5030 0.5405 0.036 Uiso calc R 1 . .
C C7 0.3943(2) 0.48571(5) 0.4777(2) 0.0211(4) Uani d . 1 . .
C C8 0.2742(2) 0.49264(7) 0.3473(2) 0.0281(5) Uani d . 1 . .
H H8 0.2488 0.4719 0.2787 0.034 Uiso calc R 1 . .
C C9 0.1909(3) 0.53010(7) 0.3171(3) 0.0344(5) Uani d . 1 . .
H H9 0.1107 0.5352 0.2277 0.041 Uiso calc R 1 . .
C C10 0.2272(3) 0.55987(6) 0.4198(3) 0.0334(6) Uani d . 1 . .
H H10 0.1716 0.5855 0.4000 0.040 Uiso calc R 1 . .
C C11 0.3420(3) 0.55246(7) 0.5488(3) 0.0313(5) Uani d . 1 . .
H H11 0.3636 0.5727 0.6183 0.038 Uiso calc R 1 . .
C C12 0.4276(3) 0.51563(6) 0.5793(2) 0.0263(4) Uani d . 1 . .
H H12 0.5081 0.5109 0.6689 0.032 Uiso calc R 1 . .
C C13 0.6082(2) 0.42669(6) 0.6805(2) 0.0189(4) Uani d . 1 . .
C C14 0.5294(2) 0.42678(6) 0.7640(2) 0.0245(4) Uani d . 1 . .
H H14 0.4233 0.4360 0.7282 0.029 Uiso calc R 1 . .
C C15 0.6055(3) 0.41348(7) 0.8986(2) 0.0283(4) Uani d . 1 . .
H H15 0.5518 0.4139 0.9551 0.034 Uiso calc R 1 . .
C C16 0.7600(3) 0.39947(7) 0.9512(2) 0.0303(5) Uani d . 1 . .
H H16 0.8118 0.3903 1.0434 0.036 Uiso calc R 1 . .
C C17 0.8380(2) 0.39900(7) 0.8685(2) 0.0280(5) Uani d . 1 . .
H H17 0.9434 0.3892 0.9045 0.034 Uiso calc R 1 . .
C C18 0.7640(2) 0.41266(6) 0.7337(2) 0.0238(4) Uani d . 1 . .
H H18 0.8188 0.4125 0.6780 0.029 Uiso calc R 1 . .
C C19 0.4727(2) 0.29581(6) 0.02612(19) 0.0229(4) Uani d . 1 . .
C C20 0.5931(3) 0.32190(7) 0.1102(2) 0.0350(5) Uani d . 1 . .
H H20 0.5702 0.3463 0.1476 0.042 Uiso calc R 1 . .
C C21 0.7491(3) 0.31176(9) 0.1393(3) 0.0490(7) Uani d . 1 . .
H H21 0.8326 0.3293 0.1971 0.059 Uiso calc R 1 . .
C C22 0.7812(3) 0.27687(9) 0.0848(3) 0.0532(8) Uani d . 1 . .
H H22 0.8873 0.2706 0.1044 0.064 Uiso calc R 1 . .
C C23 0.6632(3) 0.25051(8) 0.0020(3) 0.0454(6) Uani d . 1 . .
H H23 0.6875 0.2261 -0.0341 0.054 Uiso calc R 1 . .
C C24 0.5076(2) 0.26023(6) -0.0279(2) 0.0294(5) Uani d . 1 . .
H H24 0.4250 0.2424 -0.0855 0.035 Uiso calc R 1 . .
C C25 0.1779(2) 0.26268(5) 0.0024(2) 0.0205(3) Uani d . 1 . .
C C26 0.1924(2) 0.25324(6) 0.1333(2) 0.0248(4) Uani d . 1 . .
H H26 0.2439 0.2721 0.2068 0.030 Uiso calc R 1 . .
C C27 0.1310(2) 0.21616(6) 0.1556(2) 0.0288(4) Uani d . 1 . .
H H27 0.1419 0.2096 0.2448 0.035 Uiso calc R 1 . .
C C28 0.0546(3) 0.18885(6) 0.0493(3) 0.0288(5) Uani d . 1 . .
H H28 0.0132 0.1636 0.0656 0.035 Uiso calc R 1 . .
C C29 0.0377(2) 0.19808(6) -0.0821(2) 0.0249(4) Uani d . 1 . .
H H29 -0.0167 0.1794 -0.1555 0.030 Uiso calc R 1 . .
C C30 0.1007(2) 0.23465(6) -0.1051(2) 0.0230(4) Uani d . 1 . .
H H30 0.0915 0.2407 -0.1941 0.028 Uiso calc R 1 . .
C C31 0.1855(2) 0.32405(6) -0.1932(2) 0.0202(4) Uani d . 1 . .
C C32 0.0223(2) 0.32522(6) -0.2683(2) 0.0245(4) Uani d . 1 . .
H H32 -0.0436 0.3158 -0.2282 0.029 Uiso calc R 1 . .
C C33 -0.0444(3) 0.34019(7) -0.4020(3) 0.0297(5) Uani d . 1 . .
H H33 -0.1555 0.3407 -0.4534 0.036 Uiso calc R 1 . .
C C34 0.0521(3) 0.35441(7) -0.4601(2) 0.0283(4) Uani d . 1 . .
H H34 0.0063 0.3647 -0.5512 0.034 Uiso calc R 1 . .
C C35 0.2138(2) 0.35372(6) -0.3869(2) 0.0249(4) Uani d . 1 . .
H H35 0.2791 0.3636 -0.4270 0.030 Uiso calc R 1 . .
C C36 0.2802(2) 0.33844(6) -0.2535(2) 0.0225(4) Uani d . 1 . .
H H36 0.3915 0.3378 -0.2028 0.027 Uiso calc R 1 . .

loop_
_atom_site_aniso_label
_atom_site_aniso_U_11
_atom_site_aniso_U_22
_atom_site_aniso_U_33
_atom_site_aniso_U_12
_atom_site_aniso_U_13
_atom_site_aniso_U_23
P1 0.0212(3) 0.0158(2) 0.0184(2) 0.00008(17) 0.00812(19) -0.00098(18)
P2 0.0238(3) 0.0167(2) 0.0194(3) -0.00428(18) 0.0110(2) -0.00323(18)
O1 0.0326(8) 0.0215(6) 0.0255(7) -0.0022(6) 0.0056(6) -0.0038(6)
O2 0.0468(9) 0.0238(7) 0.0302(8) -0.0088(6) 0.0232(7) -0.0084(6)
O1W 0.0235(9) 0.0977(15) 0.0408(9) -0.0137(10) 0.0144(9) -0.0238(10)
C1 0.0262(9) 0.0265(9) 0.0214(9) 0.0102(7) 0.0143(8) 0.0097(7)
C2 0.0457(13) 0.0306(10) 0.0247(10) 0.0165(10) 0.0188(10) 0.0090(8)
C3 0.0653(17) 0.0488(15) 0.0371(13) 0.0314(13) 0.0361(13) 0.0198(12)
C4 0.0477(15) 0.0674(17) 0.0475(15) 0.0333(14) 0.0365(13) 0.0341(14)
C5 0.0314(11) 0.0453(13) 0.0510(15) 0.0066(10) 0.0231(11) 0.0226(12)
C6 0.0300(12) 0.0303(10) 0.0333(11) 0.0069(8) 0.0162(10) 0.0107(9)
C7 0.0211(9) 0.0156(8) 0.0291(10) 0.0009(6) 0.0131(9) 0.0010(8)
C8 0.0241(10) 0.0280(10) 0.0312(11) 0.0055(8) 0.0111(9) 0.0009(8)
C9 0.0243(10) 0.0346(11) 0.0415(13) 0.0065(9) 0.0115(10) 0.0091(10)
C10 0.0275(12) 0.0197(10) 0.0591(16) 0.0041(8) 0.0244(11) 0.0075(9)
C11 0.0319(11) 0.0197(9) 0.0502(14) -0.0025(8) 0.0251(11) -0.0055(9)
C12 0.0299(10) 0.0210(9) 0.0299(11) -0.0030(8) 0.0148(9) -0.0021(8)
C13 0.0222(9) 0.0155(8) 0.0180(9) -0.0035(7) 0.0076(8) -0.0010(7)
C14 0.0238(9) 0.0262(10) 0.0264(10) 0.0004(7) 0.0135(8) -0.0015(8)
C15 0.0323(11) 0.0327(11) 0.0280(10) -0.0014(9) 0.0208(9) 0.0013(9)
C16 0.0342(11) 0.0332(10) 0.0226(10) -0.0014(9) 0.0116(9) 0.0028(8)
C17 0.0187(9) 0.0354(11) 0.0277(11) -0.0024(8) 0.0080(8) 0.0028(9)
C18 0.0232(9) 0.0280(10) 0.0240(10) 0.0002(8) 0.0138(8) 0.0039(8)
C19 0.0184(8) 0.0265(9) 0.0196(9) -0.0039(7) 0.0045(7) 0.0076(7)
C20 0.0317(12) 0.0351(11) 0.0275(11) -0.0132(9) 0.0031(10) 0.0088(9)
C21 0.0240(11) 0.0537(16) 0.0466(15) -0.0151(11) -0.0058(11) 0.0241(12)
C22 0.0243(11) 0.0564(16) 0.0723(19) 0.0065(11) 0.0148(12) 0.0419(15)
C23 0.0337(12) 0.0396(12) 0.0683(17) 0.0134(10) 0.0273(13) 0.0277(13)
C24 0.0249(10) 0.0292(10) 0.0341(12) 0.0042(8) 0.0129(9) 0.0092(8)
C25 0.0193(9) 0.0191(8) 0.0232(9) -0.0012(7) 0.0094(8) -0.0006(8)
C26 0.0221(9) 0.0283(10) 0.0254(10) -0.0014(8) 0.0117(8) 0.0001(8)
C27 0.0290(10) 0.0292(10) 0.0339(11) -0.0009(9) 0.0191(9) 0.0036(9)
C28 0.0217(10) 0.0204(10) 0.0475(14) 0.0015(7) 0.0179(9) 0.0040(8)
C29 0.0204(9) 0.0186(9) 0.0322(11) 0.0001(7) 0.0082(8) -0.0022(8)
C30 0.0222(9) 0.0203(9) 0.0245(10) 0.0034(7) 0.0082(8) -0.0010(8)
C31 0.0218(9) 0.0156(8) 0.0213(10) 0.0012(7) 0.0076(8) -0.0012(8)
C32 0.0207(9) 0.0230(10) 0.0314(11) -0.0001(7) 0.0128(8) -0.0013(8)
C33 0.0195(9) 0.0297(10) 0.0326(11) 0.0015(8) 0.0045(9) 0.0017(9)
C34 0.0304(10) 0.0293(10) 0.0214(10) 0.0038(8) 0.0076(9) 0.0057(8)
C35 0.0269(10) 0.0268(9) 0.0234(10) 0.0010(8) 0.0131(9) 0.0035(8)
C36 0.0191(9) 0.0235(9) 0.0246(10) -0.0007(7) 0.0093(8) -0.0011(8)

loop_
_atom_type_symbol
_atom_type_description
_atom_type_scat_dispersion_real
_atom_type_scat_dispersion_imag
_atom_type_scat_source
C C 0.0033 0.0016 'International Tables Vol C Tables 4.2.6.8 and 6.1.1.4'
H H 0.0000 0.0000 'International Tables Vol C Tables 4.2.6.8 and 6.1.1.4'
O O 0.0106 0.0060 'International Tables Vol C Tables 4.2.6.8 and 6.1.1.4'
P P 0.1023 0.0942 'International Tables Vol C Tables 4.2.6.8 and 6.1.1.4'

loop_
_geom_angle_atom_site_label_1
_geom_angle_atom_site_label_2
_geom_angle_atom_site_label_3
_geom_angle_site_symmetry_1
_geom_angle_site_symmetry_3
_geom_angle
_geom_angle_publ_flag
O1 P1 C1 . . 111.49(10) ?
O1 P1 C7 . . 111.83(9) ?
C1 P1 C7 . . 105.96(9) ?
O1 P1 C13 . . 112.48(9) ?
C1 P1 C13 . . 105.40(9) ?
C7 P1 C13 . . 109.28(9) ?
O2 P2 C31 . . 113.00(9) ?
O2 P2 C25 . . 112.26(9) ?
C31 P2 C25 . . 108.33(9) ?
O2 P2 C19 . . 111.57(10) ?
C31 P2 C19 . . 105.30(9) ?
C25 P2 C19 . . 105.90(9) ?
H1 O1W H2 . . 104(3) ?
C6 C1 C2 . . 120.0(2) ?
C6 C1 P1 . . 122.44(15) ?
C2 C1 P1 . . 117.53(17) ?
C3 C2 C1 . . 120.1(2) ?
C3 C2 H2A . . 119.9 ?
C1 C2 H2A . . 119.9 ?
C4 C3 C2 . . 119.8(2) ?
C4 C3 H3 . . 120.1 ?
C2 C3 H3 . . 120.1 ?
C3 C4 C5 . . 120.8(2) ?
C3 C4 H4 . . 119.6 ?
C5 C4 H4 . . 119.6 ?
C6 C5 C4 . . 119.5(2) ?
C6 C5 H5 . . 120.3 ?
C4 C5 H5 . . 120.3 ?
C1 C6 C5 . . 119.8(2) ?
C1 C6 H6 . . 120.1 ?
C5 C6 H6 . . 120.1 ?
C12 C7 C8 . . 119.78(18) ?
C12 C7 P1 . . 124.40(16) ?
C8 C7 P1 . . 115.79(16) ?
C7 C8 C9 . . 120.1(2) ?
C7 C8 H8 . . 119.9 ?
C9 C8 H8 . . 119.9 ?
C10 C9 C8 . . 119.2(2) ?
C10 C9 H9 . . 120.4 ?
C8 C9 H9 . . 120.4 ?
C11 C10 C9 . . 120.5(2) ?
C11 C10 H10 . . 119.8 ?
C9 C10 H10 . . 119.8 ?
C10 C11 C12 . . 120.8(2) ?
C10 C11 H11 . . 119.6 ?
C12 C11 H11 . . 119.6 ?
C11 C12 C7 . . 119.5(2) ?
C11 C12 H12 . . 120.2 ?
C7 C12 H12 . . 120.2 ?
C14 C13 C18 . . 119.49(18) ?
C14 C13 P1 . . 120.00(15) ?
C18 C13 P1 . . 119.98(15) ?
C15 C14 C13 . . 120.22(18) ?
C15 C14 H14 . . 119.9 ?
C13 C14 H14 . . 119.9 ?
C14 C15 C16 . . 120.29(19) ?
C14 C15 H15 . . 119.9 ?
C16 C15 H15 . . 119.9 ?
C17 C16 C15 . . 119.7(2) ?
C17 C16 H16 . . 120.2 ?
C15 C16 H16 . . 120.2 ?
C16 C17 C18 . . 120.80(19) ?
C16 C17 H17 . . 119.6 ?
C18 C17 H17 . . 119.6 ?
C17 C18 C13 . . 119.51(18) ?
C17 C18 H18 . . 120.2 ?
C13 C18 H18 . . 120.2 ?
C20 C19 C24 . . 119.9(2) ?
C20 C19 P2 . . 118.93(17) ?
C24 C19 P2 . . 121.10(15) ?
C19 C20 C21 . . 119.1(2) ?
C19 C20 H20 . . 120.5 ?
C21 C20 H20 . . 120.5 ?
C22 C21 C20 . . 120.2(2) ?
C22 C21 H21 . . 119.9 ?
C20 C21 H21 . . 119.9 ?
C21 C22 C23 . . 121.4(2) ?
C21 C22 H22 . . 119.3 ?
C23 C22 H22 . . 119.3 ?
C22 C23 C24 . . 119.0(3) ?
C22 C23 H23 . . 120.5 ?
C24 C23 H23 . . 120.5 ?
C19 C24 C23 . . 120.4(2) ?
C19 C24 H24 . . 119.8 ?
C23 C24 H24 . . 119.8 ?
C26 C25 C30 . . 119.38(18) ?
C26 C25 P2 . . 116.88(15) ?
C30 C25 P2 . . 123.64(16) ?
C27 C26 C25 . . 119.83(19) ?
C27 C26 H26 . . 120.1 ?
C25 C26 H26 . . 120.1 ?
C28 C27 C26 . . 120.5(2) ?
C28 C27 H27 . . 119.8 ?
C26 C27 H27 . . 119.8 ?
C27 C28 C29 . . 120.29(19) ?
C27 C28 H28 . . 119.9 ?
C29 C28 H28 . . 119.9 ?
C30 C29 C28 . . 119.7(2) ?
C30 C29 H29 . . 120.1 ?
C28 C29 H29 . . 120.1 ?
C29 C30 C25 . . 120.2(2) ?
C29 C30 H30 . . 119.9 ?
C25 C30 H30 . . 119.9 ?
C32 C31 C36 . . 119.09(18) ?
C32 C31 P2 . . 120.15(16) ?
C36 C31 P2 . . 120.39(15) ?
C33 C32 C31 . . 120.15(19) ?
C33 C32 H32 . . 119.9 ?
C31 C32 H32 . . 119.9 ?
C34 C33 C32 . . 119.85(19) ?
C34 C33 H33 . . 120.1 ?
C32 C33 H33 . . 120.1 ?
C35 C34 C33 . . 120.7(2) ?
C35 C34 H34 . . 119.6 ?
C33 C34 H34 . . 119.6 ?
C34 C35 C36 . . 119.32(19) ?
C34 C35 H35 . . 120.3 ?
C36 C35 H35 . . 120.3 ?
C35 C36 C31 . . 120.85(18) ?
C35 C36 H36 . . 119.6 ?
C31 C36 H36 . . 119.6 ?

loop_
_geom_bond_atom_site_label_1
_geom_bond_atom_site_label_2
_geom_bond_site_symmetry_2
_geom_bond_distance
_geom_bond_publ_flag
P1 O1 . 1.4871(15) ?
P1 C1 . 1.801(2) ?
P1 C7 . 1.8035(18) ?
P1 C13 . 1.805(2) ?
P2 O2 . 1.4985(14) ?
P2 C31 . 1.799(2) ?
P2 C25 . 1.8051(19) ?
P2 C19 . 1.8076(19) ?
O1W H1 . 0.84(3) ?
O1W H2 . 0.83(3) ?
C1 C6 . 1.387(3) ?
C1 C2 . 1.401(3) ?
C2 C3 . 1.381(4) ?
C2 H2A . 0.9500 ?
C3 C4 . 1.381(4) ?
C3 H3 . 0.9500 ?
C4 C5 . 1.395(4) ?
C4 H4 . 0.9500 ?
C5 C6 . 1.394(3) ?
C5 H5 . 0.9500 ?
C6 H6 . 0.9500 ?
C7 C12 . 1.393(3) ?
C7 C8 . 1.394(3) ?
C8 C9 . 1.398(3) ?
C8 H8 . 0.9500 ?
C9 C10 . 1.395(4) ?
C9 H9 . 0.9500 ?
C10 C11 . 1.367(4) ?
C10 H10 . 0.9500 ?
C11 C12 . 1.391(3) ?
C11 H11 . 0.9500 ?
C12 H12 . 0.9500 ?
C13 C14 . 1.398(3) ?
C13 C18 . 1.400(3) ?
C14 C15 . 1.385(3) ?
C14 H14 . 0.9500 ?
C15 C16 . 1.389(3) ?
C15 H15 . 0.9500 ?
C16 C17 . 1.385(3) ?
C16 H16 . 0.9500 ?
C17 C18 . 1.390(3) ?
C17 H17 . 0.9500 ?
C18 H18 . 0.9500 ?
C19 C20 . 1.388(3) ?
C19 C24 . 1.390(3) ?
C20 C21 . 1.402(4) ?
C20 H20 . 0.9500 ?
C21 C22 . 1.363(4) ?
C21 H21 . 0.9500 ?
C22 C23 . 1.377(4) ?
C22 H22 . 0.9500 ?
C23 C24 . 1.394(3) ?
C23 H23 . 0.9500 ?
C24 H24 . 0.9500 ?
C25 C26 . 1.399(3) ?
C25 C30 . 1.402(3) ?
C26 C27 . 1.393(3) ?
C26 H26 . 0.9500 ?
C27 C28 . 1.378(3) ?
C27 H27 . 0.9500 ?
C28 C29 . 1.395(3) ?
C28 H28 . 0.9500 ?
C29 C30 . 1.389(3) ?
C29 H29 . 0.9500 ?
C30 H30 . 0.9500 ?
C31 C32 . 1.395(3) ?
C31 C36 . 1.395(3) ?
C32 C33 . 1.392(3) ?
C32 H32 . 0.9500 ?
C33 C34 . 1.390(3) ?
C33 H33 . 0.9500 ?
C34 C35 . 1.379(3) ?
C34 H34 . 0.9500 ?
C35 C36 . 1.393(3) ?
C35 H35 . 0.9500 ?
C36 H36 . 0.9500 ?

loop_
_geom_hbond_atom_site_label_D
_geom_hbond_atom_site_label_H
_geom_hbond_atom_site_label_A
_geom_hbond_site_symmetry_A
_geom_hbond_distance_DH
_geom_hbond_distance_HA
_geom_hbond_distance_DA
_geom_hbond_angle_DHA
_geom_hbond_publ_flag
O1w H1 O1 . 0.84(3) 2.05(2) 2.836(2) 156(4) yes
O1w H2 O2 . 0.83(3) 2.09(2) 2.870(2) 158(3) yes

loop_
_geom_torsion_atom_site_label_1
_geom_torsion_atom_site_label_2
_geom_torsion_atom_site_label_3
_geom_torsion_atom_site_label_4
_geom_torsion_site_symmetry_1
_geom_torsion_site_symmetry_2
_geom_torsion_site_symmetry_3
_geom_torsion_site_symmetry_4
_geom_torsion
_geom_torsion_publ_flag
O1 P1 C1 C6 . . . . 169.22(16) ?
C7 P1 C1 C6 . . . . 47.3(2) ?
C13 P1 C1 C6 . . . . -68.45(18) ?
O1 P1 C1 C2 . . . . -11.38(19) ?
C7 P1 C1 C2 . . . . -133.27(16) ?
C13 P1 C1 C2 . . . . 110.95(17) ?
C6 C1 C2 C3 . . . . -0.2(3) ?
P1 C1 C2 C3 . . . . -179.65(16) ?
C1 C2 C3 C4 . . . . 0.8(3) ?
C2 C3 C4 C5 . . . . -0.4(4) ?
C3 C4 C5 C6 . . . . -0.4(3) ?
C2 C1 C6 C5 . . . . -0.6(3) ?
P1 C1 C6 C5 . . . . 178.78(16) ?
C4 C5 C6 C1 . . . . 0.9(3) ?
O1 P1 C7 C12 . . . . 144.49(16) ?
C1 P1 C7 C12 . . . . -93.83(18) ?
C13 P1 C7 C12 . . . . 19.28(19) ?
O1 P1 C7 C8 . . . . -37.70(19) ?
C1 P1 C7 C8 . . . . 83.97(17) ?
C13 P1 C7 C8 . . . . -162.91(15) ?
C12 C7 C8 C9 . . . . 2.2(3) ?
P1 C7 C8 C9 . . . . -175.69(16) ?
C7 C8 C9 C10 . . . . -1.5(3) ?
C8 C9 C10 C11 . . . . -0.4(3) ?
C9 C10 C11 C12 . . . . 1.6(3) ?
C10 C11 C12 C7 . . . . -0.9(3) ?
C8 C7 C12 C11 . . . . -1.0(3) ?
P1 C7 C12 C11 . . . . 176.70(16) ?
O1 P1 C13 C14 . . . . -73.10(19) ?
C1 P1 C13 C14 . . . . 165.21(16) ?
C7 P1 C13 C14 . . . . 51.73(19) ?
O1 P1 C13 C18 . . . . 98.50(17) ?
C1 P1 C13 C18 . . . . -23.18(19) ?
C7 P1 C13 C18 . . . . -136.67(16) ?
C18 C13 C14 C15 . . . . 0.6(3) ?
P1 C13 C14 C15 . . . . 172.26(16) ?
C13 C14 C15 C16 . . . . -0.8(3) ?
C14 C15 C16 C17 . . . . 0.2(3) ?
C15 C16 C17 C18 . . . . 0.5(3) ?
C16 C17 C18 C13 . . . . -0.6(3) ?
C14 C13 C18 C17 . . . . 0.1(3) ?
P1 C13 C18 C17 . . . . -171.57(16) ?
O2 P2 C19 C20 . . . . -13.47(18) ?
C31 P2 C19 C20 . . . . 109.47(17) ?
C25 P2 C19 C20 . . . . -135.89(16) ?
O2 P2 C19 C24 . . . . 168.31(15) ?
C31 P2 C19 C24 . . . . -68.75(17) ?
C25 P2 C19 C24 . . . . 45.89(19) ?
C24 C19 C20 C21 . . . . 0.0(3) ?
P2 C19 C20 C21 . . . . -178.23(18) ?
C19 C20 C21 C22 . . . . 0.4(3) ?
C20 C21 C22 C23 . . . . -0.9(4) ?
C21 C22 C23 C24 . . . . 0.9(4) ?
C20 C19 C24 C23 . . . . 0.1(3) ?
P2 C19 C24 C23 . . . . 178.29(18) ?
C22 C23 C24 C19 . . . . -0.6(4) ?
O2 P2 C25 C26 . . . . -35.86(18) ?
C31 P2 C25 C26 . . . . -161.33(15) ?
C19 P2 C25 C26 . . . . 86.12(16) ?
O2 P2 C25 C30 . . . . 147.75(16) ?
C31 P2 C25 C30 . . . . 22.27(18) ?
C19 P2 C25 C30 . . . . -90.28(17) ?
C30 C25 C26 C27 . . . . 0.3(3) ?
P2 C25 C26 C27 . . . . -176.21(15) ?
C25 C26 C27 C28 . . . . -0.7(3) ?
C26 C27 C28 C29 . . . . 0.0(3) ?
C27 C28 C29 C30 . . . . 1.1(3) ?
C28 C29 C30 C25 . . . . -1.5(3) ?
C26 C25 C30 C29 . . . . 0.7(3) ?
P2 C25 C30 C29 . . . . 177.05(15) ?
O2 P2 C31 C32 . . . . -76.16(18) ?
C25 P2 C31 C32 . . . . 48.88(18) ?
C19 P2 C31 C32 . . . . 161.83(16) ?
O2 P2 C31 C36 . . . . 96.75(17) ?
C25 P2 C31 C36 . . . . -138.21(16) ?
C19 P2 C31 C36 . . . . -25.27(18) ?
C36 C31 C32 C33 . . . . 0.6(3) ?
P2 C31 C32 C33 . . . . 173.60(16) ?
C31 C32 C33 C34 . . . . -0.7(3) ?
C32 C33 C34 C35 . . . . 0.2(3) ?
C33 C34 C35 C36 . . . . 0.2(3) ?
C34 C35 C36 C31 . . . . -0.3(3) ?
C32 C31 C36 C35 . . . . -0.1(3) ?
P2 C31 C36 C35 . . . . -173.12(15) ?
